data_7216918
loop_
_publ_author_name
'Li, J. L.'
'Meng, J. B.'
'Wang, Y. M.'
'Wang, J. T.'
'Matsuura, T.'

_publ_section_title
;
 Synthesis of phosphorus- and selenium-containing macrocycles and their
 complexation with Pd(II)Cl2
;
_journal_issue 9
_journal_name_full 'Journal of the Chemical Society, Perkin Transactions 1'
_journal_page_first 1140
_journal_paper_doi 10.1039/b005045h
_journal_year 2001
_chemical_formula_sum 'C22 H30 Cl2 O8 P2 Pd Se2'
_chemical_formula_weight 819.62
_chemical_name_systematic
; 
? 
;
_space_group_IT_number 2
_symmetry_cell_setting triclinic
_symmetry_space_group_name_Hall '-P 1'
_symmetry_space_group_name_H-M 'P -1'
_atom_sites_solution_hydrogens geom
_atom_sites_solution_primary direct
_atom_sites_solution_secondary difmap
_audit_creation_method SHELXL-97
_cell_angle_alpha 72.73(3)
_cell_angle_beta 83.49(3)
_cell_angle_gamma 80.64(3)
_cell_formula_units_Z 3
_cell_length_a 7.655(2)
_cell_length_b 15.047(3)
_cell_length_c 20.023(4)
_cell_measurement_reflns_used 25
_cell_measurement_temperature 293(2)
_cell_measurement_theta_max 11.98
_cell_measurement_theta_min 8.97
_cell_volume 2167.9(9)
_computing_cell_refinement 'Enraf-Nonius CAD4'
_computing_data_collection 'Enraf-Nonius CAD4'
_computing_data_reduction 'Enraf-Nonius SDP-Plus'
_computing_molecular_graphics 'Bruker SHELXTL'
_computing_publication_material 'SHELXL-97 (Sheldrick, 1997)'
_computing_structure_refinement 'SHELXL-97 (Sheldrick, 1997)'
_computing_structure_solution 'SHELXS-97 (Sheldrick, 1990)'
_diffrn_ambient_temperature 293(2)
_diffrn_measured_fraction_theta_full 0.967
_diffrn_measured_fraction_theta_max 0.967
_diffrn_measurement_device_type 'Enraf-Nonius Scint.'
_diffrn_measurement_method 'omega and two theta scans'
_diffrn_radiation_monochromator graphite
_diffrn_radiation_source 'fine-focus sealed tube'
_diffrn_radiation_type MoK\a
_diffrn_radiation_wavelength 0.71073
_diffrn_reflns_av_R_equivalents 0.0854
_diffrn_reflns_av_sigmaI/netI 0.6941
_diffrn_reflns_limit_h_max 8
_diffrn_reflns_limit_h_min -8
_diffrn_reflns_limit_k_max 16
_diffrn_reflns_limit_k_min -15
_diffrn_reflns_limit_l_max 21
_diffrn_reflns_limit_l_min 0
_diffrn_reflns_number 6040
_diffrn_reflns_theta_full 22.97
_diffrn_reflns_theta_max 22.97
_diffrn_reflns_theta_min 2.01
_diffrn_standards_decay_% none
_diffrn_standards_interval_time 60
_diffrn_standards_number 3
_exptl_absorpt_coefficient_mu 3.499
_exptl_absorpt_correction_T_max 1.408
_exptl_absorpt_correction_T_min 0.749
_exptl_absorpt_correction_type DIFABS
_exptl_crystal_colour colorless
_exptl_crystal_density_diffrn 1.883
_exptl_crystal_density_method 'not measured'
_exptl_crystal_F_000 1212
_exptl_crystal_size_max 0.50
_exptl_crystal_size_mid 0.35
_exptl_crystal_size_min 0.35
_refine_diff_density_max 1.590
_refine_diff_density_min -1.248
_refine_diff_density_rms 0.183
_refine_ls_extinction_method none
_refine_ls_goodness_of_fit_ref 1.004
_refine_ls_hydrogen_treatment mixed
_refine_ls_matrix_type full
_refine_ls_number_parameters 502
_refine_ls_number_reflns 5836
_refine_ls_number_restraints 0
_refine_ls_restrained_S_all 1.004
_refine_ls_R_factor_all 0.0838
_refine_ls_R_factor_gt 0.0607
_refine_ls_shift/su_max 0.026
_refine_ls_shift/su_mean 0.004
_refine_ls_structure_factor_coef Fsqd
_refine_ls_weighting_details 'w=1/[\s^2^(Fo^2^)+(0.1483P)^2^+0.0000P] where P=(Fo^2^+2Fc^2^)/3'
_refine_ls_weighting_scheme calc
_refine_ls_wR_factor_gt 0.1662
_refine_ls_wR_factor_ref 0.1774
_reflns_number_gt 4259
_reflns_number_total 5836
_reflns_threshold_expression >2sigma(I)
_cod_data_source_file b005045h.txt
_cod_data_source_block yao894
_cod_depositor_comments
;
The following automatic conversions were performed:

'_symmetry_cell_setting' value 'Triclinic' changed to 'triclinic'
according to
/usr/data/users/saulius/automatic-downloads/retrospective/RSC/lib/dictionaries/cif_core.dic
dictionary named 'cif_core.dic' version 2.4.2 from 2011-04-26.

Automatic conversion script
Id: cif_fix_values 2281 2013-09-26 08:29:07Z andrius 

The following automatic conversions were performed:

'_refine_ls_weighting_scheme' value 'calc
w=1/[\s^2^(Fo^2^)+(0.1483P)^2^+0.0000P] where P=(Fo^2^+2Fc^2^)/3' was
changed to 'calc'. New tag '_refine_ls_weighting_details' was
created. The value of the new tag was set to
'w=1/[\s^2^(Fo^2^)+(0.1483P)^2^+0.0000P] where P=(Fo^2^+2Fc^2^)/3'.

Automatic conversion script
Id: cif_fix_values 3143 2015-03-26 13:38:13Z robertas 
;
_cod_original_cell_volume 2167.9(8)
_cod_original_sg_symbol_H-M 'P-1 (No.2)'
_cod_database_code 7216918

loop_
_symmetry_equiv_pos_as_xyz
'x, y, z'
'-x, -y, -z'

loop_
_atom_site_label
_atom_site_type_symbol
_atom_site_fract_x
_atom_site_fract_y
_atom_site_fract_z
_atom_site_U_iso_or_equiv
_atom_site_adp_type
_atom_site_occupancy
_atom_site_calc_flag
_atom_site_refinement_flags
Pd1 Pd 0.0000 0.5000 0.5000 0.0279(3) Uani 1 d S
Cl1 Cl 0.2382(2) 0.56919(15) 0.50905(11) 0.0498(5) Uani 1 d .
Se1 Se 0.14118(9) 0.48564(5) 0.38727(4) 0.0291(2) Uani 1 d .
P1 P 0.3944(2) 0.35588(12) 0.25133(10) 0.0318(5) Uani 1 d .
O1 O 0.4861(6) 0.3470(3) 0.3192(2) 0.0373(12) Uani 1 d .
O2 O 0.2166(6) 0.4236(3) 0.2505(2) 0.0378(12) Uani 1 d .
O3 O 0.3826(7) 0.2630(4) 0.2449(3) 0.0534(15) Uani 1 d .
O4 O 0.4935(7) 0.4235(3) 0.1889(2) 0.0403(12) Uani 1 d .
C1 C 0.3926(10) 0.4336(6) 0.4052(4) 0.045(2) Uani 1 d .
C2 C 0.5066(9) 0.4291(5) 0.3398(4) 0.042(2) Uani 1 d .
C3 C 0.0674(10) 0.3753(5) 0.3697(4) 0.0367(17) Uani 1 d .
C4 C 0.0551(10) 0.3918(6) 0.2914(4) 0.0425(19) Uani 1 d .
C21 C 0.6722(9) 0.4093(5) 0.1655(4) 0.0333(16) Uani 1 d .
C22 C 0.7518(11) 0.4859(6) 0.1327(4) 0.049(2) Uani 1 d .
C23 C 0.9249(11) 0.4767(6) 0.1039(4) 0.053(2) Uani 1 d .
C24 C 1.0231(10) 0.3896(6) 0.1079(4) 0.0442(19) Uani 1 d .
C25 C 0.9381(12) 0.3114(6) 0.1442(5) 0.055(2) Uani 1 d .
C26 C 0.7678(11) 0.3188(5) 0.1724(4) 0.045(2) Uani 1 d .
C27 C 1.2088(11) 0.3796(7) 0.0768(4) 0.062(2) Uani 1 d .
Pd2 Pd -0.30022(7) 0.16055(4) 0.50204(3) 0.0302(2) Uani 1 d .
Cl2 Cl -0.5728(2) 0.14795(15) 0.47123(11) 0.0503(5) Uani 1 d .
Cl3 Cl -0.0273(2) 0.17219(14) 0.53196(10) 0.0434(5) Uani 1 d .
Se2 Se -0.44700(9) 0.17024(5) 0.61454(4) 0.0320(2) Uani 1 d .
Se3 Se -0.17982(9) 0.15012(5) 0.38657(4) 0.0325(2) Uani 1 d .
P2 P -0.6911(3) 0.33152(14) 0.73366(11) 0.0394(5) Uani 1 d .
P3 P 0.0188(2) 0.01528(12) 0.24588(10) 0.0332(5) Uani 1 d .
O5 O -0.4862(6) 0.3273(4) 0.7199(3) 0.0494(14) Uani 1 d .
O6 O -0.7484(6) 0.2483(3) 0.7149(3) 0.0400(12) Uani 1 d .
O7 O -0.7825(7) 0.4243(3) 0.6987(3) 0.0513(14) Uani 1 d .
O8 O -0.7134(8) 0.3012(4) 0.8155(3) 0.0582(16) Uani 1 d .
C5 C -0.6476(9) 0.2715(5) 0.5909(4) 0.0382(18) Uani 1 d .
C6 C -0.7999(9) 0.2585(6) 0.6438(4) 0.0416(19) Uani 1 d .
C7 C -0.2955(9) 0.2280(5) 0.6566(4) 0.0363(17) Uani 1 d .
C8 C -0.3635(10) 0.2385(5) 0.7283(4) 0.044(2) Uani 1 d .
C31 C -0.8833(10) 0.3017(5) 0.8545(4) 0.044(2) Uani 1 d .
C32 C -0.8761(11) 0.2643(6) 0.9262(4) 0.053(2) Uani 1 d .
C33 C -1.0336(14) 0.2655(6) 0.9675(5) 0.065(3) Uani 1 d .
C34 C -1.1934(13) 0.3030(7) 0.9376(5) 0.067(3) Uani 1 d .
C35 C -1.1954(11) 0.3416(7) 0.8655(5) 0.066(3) Uani 1 d .
C36 C -1.0434(12) 0.3407(7) 0.8231(5) 0.059(2) Uani 1 d .
C37 C -1.3627(16) 0.3081(11) 0.9857(6) 0.113(5) Uani 1 d .
O9 O 0.1358(6) 0.0098(3) 0.3070(3) 0.0365(12) Uani 1 d .
O10 O -0.1503(6) 0.0869(3) 0.2507(2) 0.0381(12) Uani 1 d .
O11 O -0.0061(8) -0.0779(4) 0.2473(3) 0.0516(14) Uani 1 d .
O12 O 0.1060(7) 0.0778(3) 0.1757(3) 0.0439(13) Uani 1 d .
C9 C 0.0751(9) 0.0970(5) 0.3944(4) 0.0388(18) Uani 1 d .
C10 C 0.1677(10) 0.0949(6) 0.3233(5) 0.049(2) Uani 1 d .
C11 C -0.2715(10) 0.0405(5) 0.3742(4) 0.0413(19) Uani 1 d .
C12 C -0.3064(10) 0.0592(6) 0.2984(4) 0.0434(19) Uani 1 d .
C41 C 0.2824(9) 0.0516(5) 0.1514(4) 0.0369(17) Uani 1 d .
C42 C 0.4079(12) 0.1054(5) 0.1537(4) 0.048(2) Uani 1 d .
C43 C 0.5780(10) 0.0831(6) 0.1275(4) 0.048(2) Uani 1 d .
C44 C 0.6247(11) 0.0083(6) 0.0969(4) 0.048(2) Uani 1 d .
C45 C 0.4919(11) -0.0432(6) 0.0957(5) 0.053(2) Uani 1 d .
C46 C 0.3175(10) -0.0235(5) 0.1228(4) 0.0460(19) Uani 1 d .
C47 C 0.8121(12) -0.0151(8) 0.0699(5) 0.074(3) Uani 1 d .

loop_
_atom_site_aniso_label
_atom_site_aniso_U_11
_atom_site_aniso_U_22
_atom_site_aniso_U_33
_atom_site_aniso_U_23
_atom_site_aniso_U_13
_atom_site_aniso_U_12
Pd1 0.0280(5) 0.0291(5) 0.0298(5) -0.0125(4) -0.0048(3) -0.0030(3)
Cl1 0.0388(11) 0.0700(14) 0.0571(13) -0.0388(11) 0.0059(9) -0.0220(10)
Se1 0.0300(4) 0.0310(5) 0.0300(4) -0.0132(3) -0.0037(3) -0.0050(3)
P1 0.0394(11) 0.0252(10) 0.0338(11) -0.0124(8) 0.0008(8) -0.0075(8)
O1 0.040(3) 0.034(3) 0.037(3) -0.010(2) -0.006(2) -0.001(2)
O2 0.039(3) 0.039(3) 0.035(3) -0.010(2) -0.001(2) -0.005(2)
O3 0.061(4) 0.042(3) 0.068(4) -0.031(3) -0.004(3) -0.011(3)
O4 0.050(3) 0.028(3) 0.037(3) -0.002(2) 0.003(2) -0.004(2)
C1 0.048(5) 0.057(5) 0.035(4) -0.015(4) -0.016(4) -0.007(4)
C2 0.028(4) 0.047(5) 0.067(6) -0.038(4) -0.002(4) -0.007(3)
C3 0.042(4) 0.043(4) 0.035(4) -0.023(4) 0.001(3) -0.017(3)
C4 0.036(4) 0.052(5) 0.053(5) -0.032(4) -0.008(4) -0.007(4)
C21 0.043(4) 0.026(4) 0.030(4) -0.005(3) -0.001(3) -0.008(3)
C22 0.049(5) 0.044(5) 0.055(5) -0.016(4) 0.002(4) -0.005(4)
C23 0.053(5) 0.046(5) 0.058(5) -0.009(4) 0.001(4) -0.016(4)
C24 0.049(5) 0.058(5) 0.027(4) -0.016(4) -0.001(4) -0.005(4)
C25 0.052(5) 0.054(5) 0.049(5) -0.007(4) -0.004(4) 0.009(4)
C26 0.046(5) 0.034(4) 0.047(5) -0.008(4) 0.012(4) 0.000(4)
C27 0.039(5) 0.089(7) 0.048(5) -0.008(5) -0.004(4) 0.000(4)
Pd2 0.0244(3) 0.0332(4) 0.0349(4) -0.0131(3) -0.0021(2) -0.0023(2)
Cl2 0.0277(10) 0.0722(14) 0.0619(14) -0.0354(11) -0.0037(9) -0.0075(9)
Cl3 0.0291(9) 0.0616(12) 0.0468(11) -0.0255(10) -0.0032(8) -0.0070(8)
Se2 0.0304(4) 0.0310(4) 0.0342(5) -0.0098(3) -0.0018(3) -0.0020(3)
Se3 0.0291(4) 0.0339(4) 0.0363(5) -0.0129(3) -0.0005(3) -0.0047(3)
P2 0.0395(11) 0.0366(11) 0.0480(13) -0.0216(9) 0.0048(9) -0.0092(9)
P3 0.0371(11) 0.0277(10) 0.0358(11) -0.0105(8) -0.0036(8) -0.0036(8)
O5 0.036(3) 0.044(3) 0.074(4) -0.026(3) 0.006(3) -0.009(2)
O6 0.042(3) 0.037(3) 0.042(3) -0.011(2) 0.001(2) -0.011(2)
O7 0.051(3) 0.037(3) 0.064(4) -0.013(3) 0.000(3) -0.006(2)
O8 0.058(4) 0.069(4) 0.058(4) -0.038(3) -0.017(3) 0.009(3)
C5 0.032(4) 0.041(4) 0.036(4) -0.007(3) -0.010(3) 0.010(3)
C6 0.027(4) 0.056(5) 0.048(5) -0.026(4) 0.003(3) -0.003(3)
C7 0.031(4) 0.045(4) 0.036(4) -0.016(3) -0.005(3) -0.006(3)
C8 0.034(4) 0.049(5) 0.054(5) -0.024(4) -0.012(4) 0.006(4)
C31 0.044(5) 0.044(5) 0.054(5) -0.029(4) 0.001(4) -0.008(4)
C32 0.057(5) 0.060(5) 0.040(5) -0.015(4) -0.001(4) -0.004(4)
C33 0.077(7) 0.060(6) 0.053(6) -0.004(5) -0.002(5) -0.015(5)
C34 0.061(6) 0.075(7) 0.059(6) -0.007(5) 0.002(5) -0.021(5)
C35 0.042(5) 0.099(8) 0.055(6) -0.025(5) 0.013(4) -0.007(5)
C36 0.062(6) 0.068(6) 0.045(5) -0.018(5) -0.005(4) -0.002(5)
C37 0.073(8) 0.156(12) 0.090(9) -0.013(8) 0.044(7) -0.032(8)
O9 0.040(3) 0.028(3) 0.042(3) -0.010(2) -0.008(2) -0.004(2)
O10 0.036(3) 0.039(3) 0.035(3) -0.006(2) -0.003(2) -0.004(2)
O11 0.066(4) 0.040(3) 0.054(4) -0.016(3) -0.007(3) -0.017(3)
O12 0.046(3) 0.035(3) 0.044(3) -0.007(2) 0.003(2) 0.000(2)
C9 0.022(4) 0.053(5) 0.052(5) -0.031(4) -0.001(3) -0.004(3)
C10 0.045(5) 0.052(5) 0.066(6) -0.037(5) 0.000(4) -0.017(4)
C11 0.039(4) 0.050(5) 0.042(5) -0.019(4) -0.004(4) -0.017(4)
C12 0.041(4) 0.053(5) 0.042(5) -0.020(4) -0.006(4) -0.007(4)
C41 0.036(4) 0.037(4) 0.032(4) -0.003(3) -0.001(3) -0.002(3)
C42 0.069(6) 0.043(5) 0.037(5) -0.010(4) -0.008(4) -0.019(4)
C43 0.038(5) 0.057(5) 0.052(5) -0.017(4) -0.003(4) -0.008(4)
C44 0.046(5) 0.054(5) 0.046(5) -0.017(4) -0.003(4) -0.008(4)
C45 0.056(5) 0.046(5) 0.060(6) -0.022(4) 0.005(4) -0.006(4)
C46 0.045(5) 0.047(5) 0.053(5) -0.027(4) 0.001(4) -0.005(4)
C47 0.045(5) 0.103(8) 0.082(7) -0.042(6) 0.012(5) -0.012(5)

loop_
_atom_type_symbol
_atom_type_description
_atom_type_scat_dispersion_real
_atom_type_scat_dispersion_imag
_atom_type_scat_source
C C 0.0033 0.0016 'International Tables Vol C Tables 4.2.6.8 and 6.1.1.4'
H H 0.0000 0.0000 'International Tables Vol C Tables 4.2.6.8 and 6.1.1.4'
O O 0.0106 0.0060 'International Tables Vol C Tables 4.2.6.8 and 6.1.1.4'
P P 0.1023 0.0942 'International Tables Vol C Tables 4.2.6.8 and 6.1.1.4'
Cl Cl 0.1484 0.1585 'International Tables Vol C Tables 4.2.6.8 and 6.1.1.4'
Se Se -0.0929 2.2259 'International Tables Vol C Tables 4.2.6.8 and 6.1.1.4'
Pd Pd -0.9988 1.0072 'International Tables Vol C Tables 4.2.6.8 and 6.1.1.4'

loop_
_geom_angle_atom_site_label_1
_geom_angle_atom_site_label_2
_geom_angle_atom_site_label_3
_geom_angle
_geom_angle_site_symmetry_1
_geom_angle_site_symmetry_3
Cl1 Pd1 Cl1 180.0 2_566 .
Cl1 Pd1 Se1 93.09(6) 2_566 .
Cl1 Pd1 Se1 86.91(6) . .
Cl1 Pd1 Se1 86.91(6) 2_566 2_566
Cl1 Pd1 Se1 93.09(6) . 2_566
Se1 Pd1 Se1 180.0 . 2_566
C3 Se1 C1 98.1(3) . .
C3 Se1 Pd1 108.2(2) . .
C1 Se1 Pd1 105.4(2) . .
O3 P1 O1 110.4(3) . .
O3 P1 O2 116.5(3) . .
O1 P1 O2 108.4(3) . .
O3 P1 O4 116.9(3) . .
O1 P1 O4 107.2(3) . .
O2 P1 O4 96.3(3) . .
C2 O1 P1 121.5(4) . .
C4 O2 P1 121.8(4) . .
C21 O4 P1 126.7(4) . .
C2 C1 Se1 113.3(5) . .
O1 C2 C1 111.1(6) . .
C4 C3 Se1 110.3(5) . .
O2 C4 C3 111.9(5) . .
C22 C21 O4 117.7(6) . .
C22 C21 C26 119.7(7) . .
O4 C21 C26 122.5(6) . .
C21 C22 C23 120.6(7) . .
C24 C23 C22 122.0(7) . .
C23 C24 C25 115.9(7) . .
C23 C24 C27 122.0(8) . .
C25 C24 C27 122.0(8) . .
C26 C25 C24 123.1(7) . .
C25 C26 C21 118.7(7) . .
Cl3 Pd2 Cl2 179.40(6) . .
Cl3 Pd2 Se3 91.52(6) . .
Cl2 Pd2 Se3 87.95(6) . .
Cl3 Pd2 Se2 93.65(6) . .
Cl2 Pd2 Se2 86.87(6) . .
Se3 Pd2 Se2 174.83(3) . .
C7 Se2 C5 101.1(3) . .
C7 Se2 Pd2 107.1(2) . .
C5 Se2 Pd2 104.9(2) . .
C11 Se3 C9 98.9(3) . .
C11 Se3 Pd2 105.1(2) . .
C9 Se3 Pd2 107.3(2) . .
O7 P2 O6 115.2(3) . .
O7 P2 O5 111.5(3) . .
O6 P2 O5 108.5(3) . .
O7 P2 O8 115.8(3) . .
O6 P2 O8 102.7(3) . .
O5 P2 O8 101.9(3) . .
O11 P3 O10 117.6(3) . .
O11 P3 O9 109.5(3) . .
O10 P3 O9 107.5(3) . .
O11 P3 O12 117.2(3) . .
O10 P3 O12 96.4(3) . .
O9 P3 O12 107.4(3) . .
C8 O5 P2 123.4(5) . .
C6 O6 P2 121.2(4) . .
C31 O8 P2 123.4(5) . .
C6 C5 Se2 112.9(5) . .
O6 C6 C5 112.2(6) . .
C8 C7 Se2 115.0(5) . .
O5 C8 C7 109.4(6) . .
C36 C31 C32 122.2(8) . .
C36 C31 O8 123.0(7) . .
C32 C31 O8 114.7(7) . .
C33 C32 C31 118.1(8) . .
C32 C33 C34 120.8(9) . .
C35 C34 C33 119.6(9) . .
C35 C34 C37 121.4(10) . .
C33 C34 C37 118.8(10) . .
C36 C35 C34 121.3(9) . .
C31 C36 C35 118.0(8) . .
C10 O9 P3 121.8(5) . .
C12 O10 P3 121.7(4) . .
C41 O12 P3 121.0(4) . .
C10 C9 Se3 111.7(5) . .
O9 C10 C9 109.4(6) . .
C12 C11 Se3 109.4(5) . .
O10 C12 C11 112.2(6) . .
C42 C41 C46 123.2(7) . .
C42 C41 O12 117.9(7) . .
C46 C41 O12 118.8(6) . .
C43 C42 C41 118.4(7) . .
C42 C43 C44 122.0(7) . .
C45 C44 C43 116.9(7) . .
C45 C44 C47 122.4(7) . .
C43 C44 C47 120.7(7) . .
C46 C45 C44 122.7(7) . .
C41 C46 C45 116.7(7) . .

loop_
_geom_bond_atom_site_label_1
_geom_bond_atom_site_label_2
_geom_bond_distance
_geom_bond_site_symmetry_2
Pd1 Cl1 2.2904(19) 2_566
Pd1 Cl1 2.2904(19) .
Pd1 Se1 2.4434(9) .
Pd1 Se1 2.4434(9) 2_566
Se1 C3 1.974(7) .
Se1 C1 1.986(8) .
P1 O3 1.460(5) .
P1 O1 1.562(5) .
P1 O2 1.560(5) .
P1 O4 1.566(5) .
O1 C2 1.450(8) .
O2 C4 1.469(9) .
O4 C21 1.398(9) .
C1 C2 1.501(11) .
C3 C4 1.525(10) .
C21 C22 1.350(11) .
C21 C26 1.412(10) .
C22 C23 1.387(11) .
C23 C24 1.386(11) .
C24 C25 1.404(12) .
C24 C27 1.488(11) .
C25 C26 1.362(11) .
Pd2 Cl3 2.2843(19) .
Pd2 Cl2 2.2933(19) .
Pd2 Se3 2.4300(10) .
Pd2 Se2 2.4342(11) .
Se2 C7 1.948(7) .
Se2 C5 1.970(7) .
Se3 C11 1.983(7) .
Se3 C9 1.990(7) .
P2 O7 1.464(5) .
P2 O6 1.548(5) .
P2 O5 1.555(5) .
P2 O8 1.563(6) .
P3 O11 1.437(5) .
P3 O10 1.557(5) .
P3 O9 1.571(5) .
P3 O12 1.585(5) .
O5 C8 1.480(9) .
O6 C6 1.478(9) .
O8 C31 1.439(10) .
C5 C6 1.480(11) .
C7 C8 1.514(11) .
C31 C36 1.402(12) .
C31 C32 1.381(11) .
C32 C33 1.383(13) .
C33 C34 1.384(13) .
C34 C35 1.389(13) .
C34 C37 1.531(14) .
C35 C36 1.361(12) .
O9 C10 1.475(9) .
O10 C12 1.477(9) .
O12 C41 1.417(9) .
C9 C10 1.522(11) .
C11 C12 1.506(10) .
C41 C42 1.366(11) .
C41 C46 1.389(10) .
C42 C43 1.374(11) .
C43 C44 1.414(11) .
C44 C45 1.382(12) .
C44 C47 1.499(11) .
C45 C46 1.402(11) .
